data_7717640
loop_
_publ_author_name
'Biswas, Jyotiprokash'
'Sanden, Sebastian'
'Bhardwaj, Prabhakar'
'Siegmund, Daniel'
'Kumar, Pankaj'
'Apfel, Ulf-Peter'

_publ_section_title
;
 A Terpyridine based Copper Complex for Electrochemical Reduction of
 Nitrite to Nitric Oxide
;
_journal_name_full 'Dalton Transactions'
_journal_paper_doi 10.1039/D4DT02777A
_journal_year 2024
_chemical_formula_moiety 'C17 H14 Cu N4, 2(Cl O4)'
_chemical_formula_sum 'C17 H14 Cl2 Cu N4 O8'
_chemical_formula_weight 536.76
_space_group_crystal_system triclinic
_space_group_IT_number 2
_space_group_name_Hall '-P 1'
_space_group_name_H-M_alt 'P -1'
_atom_sites_solution_hydrogens geom
_atom_sites_solution_primary dual
_audit_creation_date 2024-08-06
_audit_creation_method
;
Olex2 1.5
(compiled 2024.02.16 svn.r378c4104 for OlexSys, GUI svn.r6928)
;
_audit_update_record
;
2024-08-11 deposited with the CCDC.	2024-12-04 downloaded from the CCDC.
;
_cell_angle_alpha 98.785(3)
_cell_angle_beta 97.177(3)
_cell_angle_gamma 97.049(3)
_cell_formula_units_Z 4
_cell_length_a 8.6165(4)
_cell_length_b 8.6728(4)
_cell_length_c 27.0547(8)
_cell_measurement_reflns_used 10342
_cell_measurement_temperature 105.4(9)
_cell_measurement_theta_max 76.8560
_cell_measurement_theta_min 3.2920
_cell_volume 1961.56(14)
_computing_cell_refinement 'CrysAlisPro 1.171.41.93a (Rigaku OD, 2020)'
_computing_data_collection 'CrysAlisPro 1.171.41.93a (Rigaku OD, 2020)'
_computing_data_reduction 'CrysAlisPro 1.171.41.93a (Rigaku OD, 2020)'
_computing_molecular_graphics 'Olex2 1.5 (Dolomanov et al., 2009)'
_computing_publication_material 'Olex2 1.5 (Dolomanov et al., 2009)'
_computing_structure_refinement 'SHELXL 2018/3 (Sheldrick, 2015)'
_computing_structure_solution 'SHELXT 2018/2 (Sheldrick, 2018)'
_diffrn_ambient_environment N~2~
_diffrn_ambient_temperature 105.4(9)
_diffrn_detector 'Hybrid Pixel Array Detector'
_diffrn_detector_area_resol_mean 10.0000
_diffrn_detector_type HyPix
_diffrn_measured_fraction_theta_full 0.892
_diffrn_measured_fraction_theta_max 0.820
_diffrn_measurement_details
;
List of Runs (angles in degrees, time in seconds):

  # Type    Start    End  Width  t~exp~   \w     \q     \k     \f   Frames
#--------------------------------------------------------------------------
  1  \w    -81.00  -2.00   0.50    1.09    --  -46.94 109.00 152.00  158
  2  \w     30.00  55.00   0.50    1.09    --   46.94-109.00  56.00   50
  3  \w   -146.00-121.00   0.50    4.35    --  -90.00-109.00  56.00   50
  4  \w    -74.00 -49.00   0.50    4.35    --  -90.00 109.00 152.00   50
  5  \w    107.00 163.00   0.50    4.35    --  105.88 109.00 152.00  112
  6  \w     70.00 105.00   0.50    4.35    --  105.88-109.00  56.00   70
  7  \w   -108.00 -82.00   0.50    1.09    --  -46.94-125.00-120.00   52
  8  \w   -115.00 -85.00   0.50    1.09    --  -46.94-125.00  90.00   60
  9  \w    -22.00  24.00   0.50    1.09    --  -46.94  19.00  90.00   92
 10  \w   -116.00 -75.00   0.50    1.09    --  -46.94-125.00-150.00   82
 11  \w    -23.00   5.00   0.50    1.09    --  -46.94  19.00   0.00   56
 12  \w    -47.00 -21.00   0.50    4.35    --  -90.00  45.00 -30.00   52
 13  \w    -48.00 -19.00   0.50    4.35    --  -90.00  45.00 -90.00   58
 14  \w    -77.00 -50.00   0.50    4.35    --  -90.00 125.00-180.00   54
 15  \w    -48.00 -18.00   0.50    4.35    --  -90.00  45.00 150.00   60
 16  \w   -164.00 -78.00   0.50    4.35    --  -90.00 -30.00 150.00  172
 17  \w    -48.00 -18.00   0.50    4.35    --  -90.00  45.00   0.00   60
 18  \w    -47.00 -21.00   0.50    4.35    --  -90.00  45.00-180.00   52
 19  \w    -48.00 -21.00   0.50    4.35    --  -90.00  45.00-120.00   54
 20  \w    -48.00 -23.00   0.50    4.35    --  -90.00  45.00 -60.00   50
 21  \w    -44.00 -17.00   0.50    4.35    --  -90.00 125.00-180.00   54
 22  \w    -61.00 -20.00   0.50    4.35    --  -90.00  61.00   0.00   82
 23  \w     92.00 176.00   0.50    4.35    --  105.88  15.00  90.00  168
 24  \w     43.00  74.00   0.50    4.35    --  105.88 -61.00-150.00   62
 25  \w     37.00  73.00   0.50    4.35    --  105.88 -61.00 -30.00   72
 26  \w    153.00 178.00   0.50    4.35    --  105.88  30.00 -30.00   50
 27  \w     93.00 134.00   0.50    4.35    --  105.88  30.00 -30.00   82
 28  \w     37.00  70.00   0.50    4.35    --  105.88 -61.00-180.00   66
 29  \w    100.00 148.00   0.50    4.35    --  105.88  15.00-180.00   96
 30  \w     66.00 111.00   0.50    4.35    --  105.88-125.00 -30.00   90
 31  \w     46.00  74.00   0.50    4.35    --  105.88 -61.00 150.00   56
;
_diffrn_measurement_device 'four-circle diffractometer'
_diffrn_measurement_device_type 'XtaLAB Synergy, Dualflex, HyPix'
_diffrn_measurement_method '\w scans'
_diffrn_orient_matrix_type 'CrysAlisPro convention (1999,Acta A55,543-557)'
_diffrn_orient_matrix_UB_11 -0.0072978000
_diffrn_orient_matrix_UB_12 -0.1798790000
_diffrn_orient_matrix_UB_13 -0.0143404000
_diffrn_orient_matrix_UB_21 -0.0149101000
_diffrn_orient_matrix_UB_22 -0.0180678000
_diffrn_orient_matrix_UB_23 0.0550479000
_diffrn_orient_matrix_UB_31 -0.1813590000
_diffrn_orient_matrix_UB_32 -0.0176531000
_diffrn_orient_matrix_UB_33 -0.0125173000
_diffrn_radiation_monochromator mirror
_diffrn_radiation_probe x-ray
_diffrn_radiation_type 'Cu K\a'
_diffrn_radiation_wavelength 1.54184
_diffrn_reflns_av_R_equivalents 0.0329
_diffrn_reflns_av_unetI/netI 0.0369
_diffrn_reflns_Laue_measured_fraction_full 0.892
_diffrn_reflns_Laue_measured_fraction_max 0.820
_diffrn_reflns_limit_h_max 6
_diffrn_reflns_limit_h_min -10
_diffrn_reflns_limit_k_max 10
_diffrn_reflns_limit_k_min -10
_diffrn_reflns_limit_l_max 33
_diffrn_reflns_limit_l_min -33
_diffrn_reflns_number 15201
_diffrn_reflns_point_group_measured_fraction_full 0.892
_diffrn_reflns_point_group_measured_fraction_max 0.820
_diffrn_reflns_theta_full 67.684
_diffrn_reflns_theta_max 76.792
_diffrn_reflns_theta_min 3.342
_diffrn_source 'micro-focus sealed X-ray tube'
_diffrn_source_type 'PhotonJet (Cu) X-ray Source'
_exptl_absorpt_coefficient_mu 4.611
_exptl_absorpt_correction_T_max 1.00000
_exptl_absorpt_correction_T_min 0.73877
_exptl_absorpt_correction_type multi-scan
_exptl_absorpt_process_details
;
CrysAlisPro 1.171.41.93a (Rigaku Oxford Diffraction, 2020)
Empirical absorption correction using spherical harmonics,
implemented in SCALE3 ABSPACK scaling algorithm.
;
_exptl_crystal_colour violet
_exptl_crystal_colour_primary violet
_exptl_crystal_density_diffrn 1.818
_exptl_crystal_description prism
_exptl_crystal_F_000 1084
_exptl_crystal_size_max 0.16
_exptl_crystal_size_mid 0.12
_exptl_crystal_size_min 0.05
_refine_diff_density_max 0.623
_refine_diff_density_min -1.116
_refine_diff_density_rms 0.092
_refine_ls_extinction_method none
_refine_ls_goodness_of_fit_ref 1.077
_refine_ls_hydrogen_treatment constr
_refine_ls_matrix_type full
_refine_ls_number_parameters 580
_refine_ls_number_reflns 6777
_refine_ls_number_restraints 0
_refine_ls_restrained_S_all 1.077
_refine_ls_R_factor_all 0.0553
_refine_ls_R_factor_gt 0.0539
_refine_ls_shift/su_max 0.001
_refine_ls_shift/su_mean 0.000
_refine_ls_structure_factor_coef Fsqd
_refine_ls_weighting_details 'w=1/[\s^2^(Fo^2^)+(0.0924P)^2^+4.1008P] where P=(Fo^2^+2Fc^2^)/3'
_refine_ls_weighting_scheme calc
_refine_ls_wR_factor_gt 0.1520
_refine_ls_wR_factor_ref 0.1543
_reflns_Friedel_coverage 0.000
_reflns_number_gt 6591
_reflns_number_total 6777
_reflns_threshold_expression 'I > 2\s(I)'
_cod_data_source_file d4dt02777a2.cif
_cod_data_source_block jp270
_cod_database_code 7717640
_shelx_shelxl_version_number 2018/3
_chemical_oxdiff_formula 'C16 H14  N4 Cu Cl2 O8'
_shelx_space_group_comment
;
The symmetry employed for this shelxl refinement is uniquely defined
by the following loop, which should always be used as a source of
symmetry information in preference to the above space-group names.
They are only intended as comments.
;
_reflns_odcompleteness_completeness 89.42
_reflns_odcompleteness_iscentric 1
_reflns_odcompleteness_theta 66.97
_olex2_refinement_description
;
1. Twinned data refinement
 Scales: 0.79543
 0.20457
2.a Aromatic/amide H refined with riding coordinates:
 C1(H1), C2(H2), C3(H3), C4(H4), C7(H7), C8(H8), C9(H9), C12(H12), C13(H13),
 C14(H14), C15(H15), C18(H18), C19(H19), C20(H20), C21(H21), C24(H24), C25(H25),
  C26(H26), C29(H29), C30(H30), C31(H31), C32(H32)
2.b Idealised Me refined as rotating group:
 C17(H17A,H17B,H17C), C34(H34A,H34B,H34C)
;
_olex2_submission_special_instructions 'No special instructions were received'
_oxdiff_exptl_absorpt_empirical_details
;
Empirical correction (ABSPACK) includes:
- Absorption correction using spherical harmonics
- Frame scaling
;
_oxdiff_exptl_absorpt_empirical_full_max 2.090
_oxdiff_exptl_absorpt_empirical_full_min 0.663

loop_
_space_group_symop_operation_xyz
'x, y, z'
'-x, -y, -z'

loop_
_atom_site_label
_atom_site_type_symbol
_atom_site_fract_x
_atom_site_fract_y
_atom_site_fract_z
_atom_site_U_iso_or_equiv
_atom_site_adp_type
_atom_site_occupancy
_atom_site_site_symmetry_order
_atom_site_calc_flag
_atom_site_refinement_flags_posn
_atom_site_refinement_flags_adp
_atom_site_refinement_flags_occupancy
_atom_site_disorder_assembly
_atom_site_disorder_group
Cu1 Cu 0.58141(9) 0.36128(8) 0.36289(2) 0.02408(18) Uani 1 1 d . . . . .
N1 N 0.4227(5) 0.2029(4) 0.31348(14) 0.0233(8) Uani 1 1 d . . . . .
N2 N 0.4857(5) 0.2490(5) 0.40988(14) 0.0228(8) Uani 1 1 d . . . . .
N3 N 0.7103(5) 0.4826(5) 0.42720(15) 0.0248(8) Uani 1 1 d . . . . .
N4 N 0.6943(5) 0.4649(5) 0.31561(15) 0.0288(9) Uani 1 1 d . . . . .
C1 C 0.4021(6) 0.1892(6) 0.26278(17) 0.0269(10) Uani 1 1 d . . . . .
H1 H 0.465135 0.260464 0.247424 0.032 Uiso 1 1 calc R U . . .
C2 C 0.2906(6) 0.0730(6) 0.23255(19) 0.0295(11) Uani 1 1 d . . . . .
H2 H 0.277214 0.064586 0.196801 0.035 Uiso 1 1 calc R U . . .
C3 C 0.1990(6) -0.0307(6) 0.25509(19) 0.0295(11) Uani 1 1 d . . . . .
H3 H 0.122510 -0.111372 0.234860 0.035 Uiso 1 1 calc R U . . .
C4 C 0.2195(6) -0.0162(6) 0.30771(18) 0.0266(10) Uani 1 1 d . . . . .
H4 H 0.157445 -0.085919 0.323884 0.032 Uiso 1 1 calc R U . . .
C5 C 0.3335(6) 0.1035(5) 0.33583(17) 0.0238(9) Uani 1 1 d . . . . .
C6 C 0.3688(6) 0.1299(5) 0.39191(17) 0.0229(9) Uani 1 1 d . . . . .
C7 C 0.2947(6) 0.0483(6) 0.42496(19) 0.0282(10) Uani 1 1 d . . . . .
H7 H 0.209083 -0.034312 0.412863 0.034 Uiso 1 1 calc R U . . .
C8 C 0.3507(7) 0.0920(6) 0.47667(19) 0.0285(11) Uani 1 1 d . . . . .
H8 H 0.302191 0.038276 0.500101 0.034 Uiso 1 1 calc R U . . .
C9 C 0.4758(6) 0.2126(6) 0.49430(18) 0.0273(10) Uani 1 1 d . . . . .
H9 H 0.514943 0.240903 0.529368 0.033 Uiso 1 1 calc R U . . .
C10 C 0.5419(6) 0.2905(5) 0.45917(17) 0.0237(9) Uani 1 1 d . . . . .
C11 C 0.6722(6) 0.4254(5) 0.46917(17) 0.0242(9) Uani 1 1 d . . . . .
C12 C 0.7530(6) 0.4908(6) 0.51689(17) 0.0279(10) Uani 1 1 d . . . . .
H12 H 0.727914 0.448181 0.545731 0.033 Uiso 1 1 calc R U . . .
C13 C 0.8698(7) 0.6180(6) 0.52200(18) 0.0303(11) Uani 1 1 d . . . . .
H13 H 0.925563 0.664661 0.554423 0.036 Uiso 1 1 calc R U . . .
C14 C 0.9053(6) 0.6773(6) 0.4792(2) 0.0290(10) Uani 1 1 d . . . . .
H14 H 0.984820 0.765641 0.481988 0.035 Uiso 1 1 calc R U . . .
C15 C 0.8232(6) 0.6057(6) 0.43245(19) 0.0281(10) Uani 1 1 d . . . . .
H15 H 0.848190 0.645761 0.403170 0.034 Uiso 1 1 calc R U . . .
C16 C 0.7646(6) 0.5306(6) 0.29047(19) 0.0278(10) Uani 1 1 d . . . . .
C17 C 0.8546(7) 0.6152(7) 0.2583(2) 0.0374(12) Uani 1 1 d . . . . .
H17A H 0.806951 0.580457 0.222875 0.056 Uiso 1 1 calc R U . . .
H17B H 0.963960 0.593465 0.262617 0.056 Uiso 1 1 calc R U . . .
H17C H 0.853336 0.728700 0.267722 0.056 Uiso 1 1 calc R U . . .
Cu2 Cu 0.62955(9) 0.89643(8) 0.10818(2) 0.02391(18) Uani 1 1 d . . . . .
Cl3 Cl 0.98960(14) 0.70619(13) 0.12180(4) 0.0255(2) Uani 1 1 d . . . . .
O9 O 0.8235(5) 0.7022(5) 0.1049(2) 0.0568(13) Uani 1 1 d . . . . .
O10 O 1.0141(6) 0.6522(5) 0.16892(15) 0.0518(12) Uani 1 1 d . . . . .
O11 O 1.0507(6) 0.6025(5) 0.08469(15) 0.0467(10) Uani 1 1 d . . . . .
O12 O 1.0694(5) 0.8639(4) 0.12634(14) 0.0372(9) Uani 1 1 d . . . . .
N5 N 0.5617(5) 0.8305(5) 0.17109(14) 0.0252(9) Uani 1 1 d . . . . .
N6 N 0.7748(5) 1.0469(4) 0.15732(14) 0.0238(8) Uani 1 1 d . . . . .
N7 N 0.7457(5) 1.0116(5) 0.06102(15) 0.0245(8) Uani 1 1 d . . . . .
N8 N 0.4813(5) 0.7399(5) 0.05970(15) 0.0267(9) Uani 1 1 d . . . . .
C18 C 0.4525(6) 0.7107(6) 0.17455(18) 0.0286(10) Uani 1 1 d . . . . .
H18 H 0.396161 0.648061 0.144251 0.034 Uiso 1 1 calc R U . . .
C19 C 0.4176(7) 0.6734(6) 0.22084(19) 0.0312(11) Uani 1 1 d . . . . .
H19 H 0.340122 0.586633 0.222077 0.037 Uiso 1 1 calc R U . . .
C20 C 0.4998(7) 0.7672(6) 0.26517(19) 0.0312(11) Uani 1 1 d . . . . .
H20 H 0.479320 0.745436 0.297308 0.037 Uiso 1 1 calc R U . . .
C21 C 0.6112(6) 0.8921(6) 0.26149(18) 0.0296(11) Uani 1 1 d . . . . .
H21 H 0.666800 0.958389 0.291244 0.035 Uiso 1 1 calc R U . . .
C22 C 0.6419(6) 0.9205(5) 0.21466(16) 0.0244(10) Uani 1 1 d . . . . .
C23 C 0.7646(6) 1.0457(5) 0.20636(17) 0.0243(9) Uani 1 1 d . . . . .
C24 C 0.8680(6) 1.1527(6) 0.24330(18) 0.0270(10) Uani 1 1 d . . . . .
H24 H 0.863405 1.153507 0.278243 0.032 Uiso 1 1 calc R U . . .
C25 C 0.9776(7) 1.2576(6) 0.22733(19) 0.0311(11) Uani 1 1 d . . . . .
H25 H 1.050122 1.330665 0.251818 0.037 Uiso 1 1 calc R U . . .
C26 C 0.9838(6) 1.2583(6) 0.1759(2) 0.0306(11) Uani 1 1 d . . . . .
H26 H 1.058049 1.331160 0.164907 0.037 Uiso 1 1 calc R U . . .
C27 C 0.8763(6) 1.1476(5) 0.14163(18) 0.0238(9) Uani 1 1 d . . . . .
C28 C 0.8631(6) 1.1272(5) 0.08535(17) 0.0254(10) Uani 1 1 d . . . . .
C29 C 0.9572(6) 1.2150(6) 0.05973(18) 0.0285(11) Uani 1 1 d . . . . .
H29 H 1.038809 1.295218 0.077475 0.034 Uiso 1 1 calc R U . . .
C30 C 0.9310(7) 1.1846(6) 0.0070(2) 0.0300(11) Uani 1 1 d . . . . .
H30 H 0.995407 1.243757 -0.011554 0.036 Uiso 1 1 calc R U . . .
C31 C 0.8117(6) 1.0687(6) -0.01805(18) 0.0290(11) Uani 1 1 d . . . . .
H31 H 0.792112 1.046976 -0.053952 0.035 Uiso 1 1 calc R U . . .
C32 C 0.7208(6) 0.9844(6) 0.01025(18) 0.0278(10) Uani 1 1 d . . . . .
H32 H 0.637856 0.904533 -0.006831 0.033 Uiso 1 1 calc R U . . .
C33 C 0.3940(6) 0.6390(6) 0.03607(18) 0.0250(10) Uani 1 1 d . . . . .
C34 C 0.2841(6) 0.5088(6) 0.0058(2) 0.0286(10) Uani 1 1 d . . . . .
H34A H 0.290987 0.508440 -0.030101 0.043 Uiso 1 1 calc R U . . .
H34B H 0.176255 0.520937 0.012070 0.043 Uiso 1 1 calc R U . . .
H34C H 0.310600 0.409202 0.014971 0.043 Uiso 1 1 calc R U . . .
Cl1 Cl 0.23018(14) 0.54171(12) 0.34923(4) 0.0243(2) Uani 1 1 d . . . . .
O1 O 0.3946(4) 0.5590(4) 0.37161(13) 0.0307(7) Uani 1 1 d . . . . .
O2 O 0.1500(5) 0.3911(4) 0.35474(14) 0.0340(8) Uani 1 1 d . . . . .
O3 O 0.1575(5) 0.6663(4) 0.37431(14) 0.0369(8) Uani 1 1 d . . . . .
O4 O 0.2226(5) 0.5525(5) 0.29637(13) 0.0393(9) Uani 1 1 d . . . . .
Cl2 Cl 0.80236(14) 0.01391(13) 0.39186(4) 0.0265(2) Uani 1 1 d . . . . .
O5 O 0.6464(5) -0.0671(4) 0.39122(15) 0.0348(8) Uani 1 1 d . . . . .
O6 O 0.7911(5) 0.1518(4) 0.36803(14) 0.0345(8) Uani 1 1 d . . . . .
O7 O 0.8795(6) 0.0607(6) 0.44300(14) 0.0535(12) Uani 1 1 d . . . . .
O8 O 0.8929(5) -0.0878(5) 0.36408(15) 0.0407(9) Uani 1 1 d . . . . .
Cl4 Cl 0.47198(13) 1.27595(12) 0.12026(4) 0.0260(2) Uani 1 1 d . . . . .
O13 O 0.3266(5) 1.3397(5) 0.12126(17) 0.0466(11) Uani 1 1 d . . . . .
O14 O 0.5407(5) 1.3119(5) 0.07685(15) 0.0413(9) Uani 1 1 d . . . . .
O15 O 0.4404(5) 1.1050(4) 0.11605(14) 0.0336(8) Uani 1 1 d . . . . .
O16 O 0.5796(5) 1.3403(5) 0.16550(14) 0.0395(9) Uani 1 1 d . . . . .

loop_
_atom_site_aniso_label
_atom_site_aniso_U_11
_atom_site_aniso_U_22
_atom_site_aniso_U_33
_atom_site_aniso_U_23
_atom_site_aniso_U_13
_atom_site_aniso_U_12
Cu1 0.0297(4) 0.0266(4) 0.0139(3) 0.0014(3) 0.0018(3) 0.0001(3)
N1 0.028(2) 0.0246(18) 0.0163(18) 0.0012(14) 0.0010(16) 0.0045(15)
N2 0.027(2) 0.0263(18) 0.0148(17) 0.0003(14) 0.0006(15) 0.0083(15)
N3 0.029(2) 0.0243(18) 0.0187(18) -0.0015(14) 0.0012(16) 0.0036(16)
N4 0.035(2) 0.030(2) 0.0192(19) 0.0013(16) 0.0008(18) 0.0033(17)
C1 0.034(3) 0.030(2) 0.016(2) 0.0028(17) 0.0013(19) 0.0066(19)
C2 0.031(3) 0.033(2) 0.023(2) -0.0015(19) 0.000(2) 0.010(2)
C3 0.031(3) 0.028(2) 0.025(2) -0.0022(19) -0.005(2) 0.004(2)
C4 0.026(3) 0.028(2) 0.024(2) -0.0010(18) 0.004(2) 0.0039(19)
C5 0.024(2) 0.025(2) 0.021(2) 0.0011(17) 0.0017(19) 0.0070(18)
C6 0.028(2) 0.022(2) 0.020(2) 0.0030(16) 0.0054(19) 0.0049(17)
C7 0.032(3) 0.026(2) 0.025(2) 0.0015(18) 0.003(2) 0.0040(19)
C8 0.038(3) 0.027(2) 0.024(2) 0.0079(18) 0.009(2) 0.010(2)
C9 0.036(3) 0.029(2) 0.018(2) 0.0008(18) 0.004(2) 0.012(2)
C10 0.031(3) 0.023(2) 0.017(2) -0.0004(16) -0.0003(18) 0.0106(18)
C11 0.028(3) 0.028(2) 0.017(2) 0.0021(17) 0.0014(18) 0.0091(18)
C12 0.035(3) 0.031(2) 0.017(2) 0.0016(18) 0.000(2) 0.011(2)
C13 0.036(3) 0.032(2) 0.021(2) -0.0026(18) -0.002(2) 0.013(2)
C14 0.028(3) 0.026(2) 0.030(3) -0.0014(19) 0.001(2) 0.0039(19)
C15 0.035(3) 0.027(2) 0.022(2) 0.0033(18) 0.004(2) 0.0090(19)
C16 0.027(3) 0.032(2) 0.025(2) 0.005(2) 0.004(2) 0.0068(19)
C17 0.035(3) 0.044(3) 0.040(3) 0.014(2) 0.016(2) 0.010(2)
Cu2 0.0288(4) 0.0249(3) 0.0148(3) -0.0003(3) -0.0002(3) -0.0008(3)
Cl3 0.0301(6) 0.0289(5) 0.0159(4) 0.0000(4) 0.0009(4) 0.0052(4)
O9 0.035(2) 0.036(2) 0.085(3) -0.019(2) -0.015(2) 0.0121(17)
O10 0.076(3) 0.051(2) 0.0203(18) 0.0088(16) -0.0047(19) -0.016(2)
O11 0.065(3) 0.037(2) 0.042(2) -0.0010(17) 0.022(2) 0.0175(19)
O12 0.050(2) 0.0299(18) 0.0303(19) 0.0051(15) 0.0055(17) -0.0017(16)
N5 0.031(2) 0.0254(19) 0.0156(18) -0.0020(14) -0.0030(16) 0.0056(16)
N6 0.031(2) 0.0198(17) 0.0192(18) -0.0004(14) 0.0000(16) 0.0057(15)
N7 0.027(2) 0.0256(18) 0.0191(18) 0.0004(14) -0.0003(16) 0.0042(16)
N8 0.031(2) 0.026(2) 0.0197(19) -0.0001(16) 0.0002(17) 0.0019(17)
C18 0.035(3) 0.027(2) 0.021(2) -0.0008(18) 0.005(2) 0.002(2)
C19 0.039(3) 0.029(2) 0.025(2) 0.0042(19) 0.004(2) 0.004(2)
C20 0.036(3) 0.037(3) 0.023(2) 0.007(2) 0.005(2) 0.013(2)
C21 0.032(3) 0.036(3) 0.020(2) 0.0013(19) -0.001(2) 0.010(2)
C22 0.031(3) 0.025(2) 0.0141(19) -0.0023(16) -0.0039(18) 0.0091(18)
C23 0.028(3) 0.025(2) 0.019(2) 0.0002(17) 0.0001(19) 0.0075(18)
C24 0.029(3) 0.029(2) 0.021(2) -0.0004(18) -0.003(2) 0.0083(19)
C25 0.036(3) 0.026(2) 0.026(2) -0.0069(19) -0.006(2) 0.007(2)
C26 0.031(3) 0.026(2) 0.030(3) -0.0035(19) -0.003(2) 0.0007(19)
C27 0.026(2) 0.023(2) 0.022(2) 0.0018(17) -0.0004(19) 0.0064(17)
C28 0.030(3) 0.025(2) 0.020(2) 0.0025(17) -0.0001(19) 0.0060(18)
C29 0.030(3) 0.026(2) 0.026(2) 0.0008(19) -0.002(2) 0.0039(19)
C30 0.034(3) 0.031(2) 0.027(2) 0.0109(19) 0.005(2) 0.007(2)
C31 0.032(3) 0.034(2) 0.020(2) 0.0046(19) -0.001(2) 0.009(2)
C32 0.032(3) 0.031(2) 0.020(2) 0.0008(18) 0.000(2) 0.007(2)
C33 0.028(3) 0.026(2) 0.022(2) 0.0046(18) 0.004(2) 0.0055(19)
C34 0.028(3) 0.028(2) 0.027(2) -0.0017(19) 0.000(2) 0.0012(19)
Cl1 0.0291(6) 0.0263(5) 0.0160(5) 0.0017(4) 0.0009(4) 0.0033(4)
O1 0.0290(19) 0.0323(18) 0.0275(17) 0.0010(14) -0.0045(15) 0.0051(14)
O2 0.036(2) 0.0303(18) 0.034(2) 0.0060(14) 0.0061(16) 0.0000(15)
O3 0.042(2) 0.0338(19) 0.037(2) 0.0020(15) 0.0068(16) 0.0144(16)
O4 0.043(2) 0.053(2) 0.0156(16) 0.0048(15) -0.0040(15) -0.0085(17)
Cl2 0.0305(6) 0.0307(5) 0.0158(5) 0.0005(4) 0.0014(4) 0.0016(4)
O5 0.032(2) 0.0312(18) 0.038(2) 0.0015(15) 0.0034(16) -0.0008(15)
O6 0.044(2) 0.0311(18) 0.0326(18) 0.0099(15) 0.0117(17) 0.0114(15)
O7 0.067(3) 0.062(3) 0.0169(18) 0.0012(17) -0.0071(18) -0.027(2)
O8 0.042(2) 0.043(2) 0.042(2) 0.0096(17) 0.0115(18) 0.0173(17)
Cl4 0.0277(6) 0.0246(5) 0.0231(5) 0.0002(4) -0.0013(4) 0.0039(4)
O13 0.035(2) 0.039(2) 0.064(3) -0.0001(19) 0.001(2) 0.0133(16)
O14 0.050(3) 0.039(2) 0.036(2) 0.0098(16) 0.0131(18) -0.0005(18)
O15 0.035(2) 0.0260(17) 0.0372(19) 0.0046(14) -0.0010(16) -0.0003(14)
O16 0.040(2) 0.040(2) 0.031(2) -0.0039(16) -0.0110(17) 0.0052(16)

loop_
_atom_type_symbol
_atom_type_description
_atom_type_scat_dispersion_real
_atom_type_scat_dispersion_imag
_atom_type_scat_source
C C 0.0181 0.0091 'International Tables Vol C Tables 4.2.6.8 and 6.1.1.4'
H H 0.0000 0.0000 'International Tables Vol C Tables 4.2.6.8 and 6.1.1.4'
Cl Cl 0.3639 0.7018 'International Tables Vol C Tables 4.2.6.8 and 6.1.1.4'
Cu Cu -1.9646 0.5888 'International Tables Vol C Tables 4.2.6.8 and 6.1.1.4'
N N 0.0311 0.0180 'International Tables Vol C Tables 4.2.6.8 and 6.1.1.4'
O O 0.0492 0.0322 'International Tables Vol C Tables 4.2.6.8 and 6.1.1.4'

loop_
_geom_angle_atom_site_label_1
_geom_angle_atom_site_label_2
_geom_angle_atom_site_label_3
_geom_angle
_geom_angle_site_symmetry_1
_geom_angle_site_symmetry_3
_geom_angle_publ_flag
N2 Cu1 N1 80.93(16) . . ?
N2 Cu1 N3 81.53(17) . . ?
N2 Cu1 N4 174.96(17) . . ?
N3 Cu1 N1 162.45(17) . . ?
N4 Cu1 N1 99.93(16) . . ?
N4 Cu1 N3 97.51(18) . . ?
C1 N1 Cu1 126.5(4) . . ?
C1 N1 C5 120.1(4) . . ?
C5 N1 Cu1 113.4(3) . . ?
C6 N2 Cu1 118.7(3) . . ?
C6 N2 C10 122.7(4) . . ?
C10 N2 Cu1 118.6(4) . . ?
C11 N3 Cu1 112.7(3) . . ?
C15 N3 Cu1 127.9(4) . . ?
C15 N3 C11 119.4(4) . . ?
C16 N4 Cu1 176.1(4) . . ?
N1 C1 H1 119.4 . . ?
N1 C1 C2 121.2(5) . . ?
C2 C1 H1 119.4 . . ?
C1 C2 H2 120.4 . . ?
C3 C2 C1 119.2(5) . . ?
C3 C2 H2 120.4 . . ?
C2 C3 H3 120.2 . . ?
C2 C3 C4 119.7(5) . . ?
C4 C3 H3 120.2 . . ?
C3 C4 H4 120.9 . . ?
C5 C4 C3 118.1(5) . . ?
C5 C4 H4 120.9 . . ?
N1 C5 C4 121.7(4) . . ?
N1 C5 C6 114.9(4) . . ?
C4 C5 C6 123.5(5) . . ?
N2 C6 C5 112.1(4) . . ?
N2 C6 C7 120.1(4) . . ?
C7 C6 C5 127.7(4) . . ?
C6 C7 H7 121.2 . . ?
C6 C7 C8 117.7(5) . . ?
C8 C7 H7 121.2 . . ?
C7 C8 H8 119.4 . . ?
C9 C8 C7 121.1(5) . . ?
C9 C8 H8 119.4 . . ?
C8 C9 H9 121.0 . . ?
C10 C9 C8 117.9(4) . . ?
C10 C9 H9 121.0 . . ?
N2 C10 C9 120.3(5) . . ?
N2 C10 C11 112.2(4) . . ?
C9 C10 C11 127.5(4) . . ?
N3 C11 C10 114.9(4) . . ?
N3 C11 C12 120.9(5) . . ?
C12 C11 C10 124.2(5) . . ?
C11 C12 H12 120.3 . . ?
C13 C12 C11 119.3(5) . . ?
C13 C12 H12 120.3 . . ?
C12 C13 H13 120.4 . . ?
C12 C13 C14 119.3(5) . . ?
C14 C13 H13 120.4 . . ?
C13 C14 H14 120.5 . . ?
C15 C14 C13 119.0(5) . . ?
C15 C14 H14 120.5 . . ?
N3 C15 C14 122.1(5) . . ?
N3 C15 H15 119.0 . . ?
C14 C15 H15 119.0 . . ?
N4 C16 C17 179.8(6) . . ?
C16 C17 H17A 109.5 . . ?
C16 C17 H17B 109.5 . . ?
C16 C17 H17C 109.5 . . ?
H17A C17 H17B 109.5 . . ?
H17A C17 H17C 109.5 . . ?
H17B C17 H17C 109.5 . . ?
N5 Cu2 N7 162.09(16) . . ?
N6 Cu2 N5 81.43(17) . . ?
N6 Cu2 N7 80.66(16) . . ?
N6 Cu2 N8 178.40(17) . . ?
N8 Cu2 N5 97.07(17) . . ?
N8 Cu2 N7 100.83(16) . . ?
O10 Cl3 O9 110.9(3) . . ?
O10 Cl3 O11 108.5(3) . . ?
O10 Cl3 O12 110.2(2) . . ?
O11 Cl3 O9 107.9(3) . . ?
O12 Cl3 O9 109.4(3) . . ?
O12 Cl3 O11 109.8(3) . . ?
C18 N5 Cu2 127.9(3) . . ?
C18 N5 C22 118.4(4) . . ?
C22 N5 Cu2 113.7(3) . . ?
C23 N6 Cu2 117.8(3) . . ?
C27 N6 Cu2 119.0(3) . . ?
C27 N6 C23 123.2(4) . . ?
C28 N7 Cu2 113.6(3) . . ?
C32 N7 Cu2 127.7(4) . . ?
C32 N7 C28 118.7(4) . . ?
C33 N8 Cu2 171.8(4) . . ?
N5 C18 H18 118.6 . . ?
N5 C18 C19 122.9(5) . . ?
C19 C18 H18 118.6 . . ?
C18 C19 H19 120.9 . . ?
C20 C19 C18 118.2(5) . . ?
C20 C19 H19 120.9 . . ?
C19 C20 H20 120.6 . . ?
C21 C20 C19 118.9(5) . . ?
C21 C20 H20 120.6 . . ?
C20 C21 H21 120.0 . . ?
C22 C21 C20 120.0(5) . . ?
C22 C21 H21 120.0 . . ?
N5 C22 C21 121.7(5) . . ?
N5 C22 C23 113.8(4) . . ?
C21 C22 C23 124.5(4) . . ?
N6 C23 C22 113.3(4) . . ?
N6 C23 C24 119.7(5) . . ?
C24 C23 C22 127.0(4) . . ?
C23 C24 H24 121.1 . . ?
C25 C24 C23 117.7(5) . . ?
C25 C24 H24 121.1 . . ?
C24 C25 H25 119.3 . . ?
C24 C25 C26 121.5(5) . . ?
C26 C25 H25 119.3 . . ?
C25 C26 H26 121.5 . . ?
C27 C26 C25 117.0(5) . . ?
C27 C26 H26 121.5 . . ?
N6 C27 C26 120.9(5) . . ?
N6 C27 C28 113.3(4) . . ?
C26 C27 C28 125.8(5) . . ?
N7 C28 C27 113.4(4) . . ?
N7 C28 C29 122.0(4) . . ?
C29 C28 C27 124.6(4) . . ?
C28 C29 H29 120.7 . . ?
C28 C29 C30 118.7(5) . . ?
C30 C29 H29 120.7 . . ?
C29 C30 H30 120.1 . . ?
C31 C30 C29 119.9(5) . . ?
C31 C30 H30 120.1 . . ?
C30 C31 H31 120.8 . . ?
C30 C31 C32 118.4(4) . . ?
C32 C31 H31 120.8 . . ?
N7 C32 C31 122.3(5) . . ?
N7 C32 H32 118.8 . . ?
C31 C32 H32 118.8 . . ?
N8 C33 C34 179.3(6) . . ?
C33 C34 H34A 109.5 . . ?
C33 C34 H34B 109.5 . . ?
C33 C34 H34C 109.5 . . ?
H34A C34 H34B 109.5 . . ?
H34A C34 H34C 109.5 . . ?
H34B C34 H34C 109.5 . . ?
O2 Cl1 O1 109.7(2) . . ?
O2 Cl1 O4 109.8(2) . . ?
O3 Cl1 O1 109.0(2) . . ?
O3 Cl1 O2 109.9(2) . . ?
O3 Cl1 O4 109.5(2) . . ?
O4 Cl1 O1 108.9(2) . . ?
O5 Cl2 O6 109.2(2) . . ?
O5 Cl2 O8 109.9(2) . . ?
O7 Cl2 O5 109.8(3) . . ?
O7 Cl2 O6 109.9(3) . . ?
O7 Cl2 O8 109.5(3) . . ?
O8 Cl2 O6 108.7(2) . . ?
O13 Cl4 O14 109.3(3) . . ?
O13 Cl4 O15 109.4(3) . . ?
O13 Cl4 O16 110.4(2) . . ?
O14 Cl4 O15 108.4(2) . . ?
O16 Cl4 O14 109.9(3) . . ?
O16 Cl4 O15 109.3(2) . . ?

loop_
_geom_bond_atom_site_label_1
_geom_bond_atom_site_label_2
_geom_bond_distance
_geom_bond_site_symmetry_2
_geom_bond_publ_flag
Cu1 N1 2.016(4) . ?
Cu1 N2 1.920(4) . ?
Cu1 N3 2.010(4) . ?
Cu1 N4 1.959(5) . ?
N1 C1 1.346(6) . ?
N1 C5 1.346(7) . ?
N2 C6 1.337(6) . ?
N2 C10 1.338(6) . ?
N3 C11 1.367(6) . ?
N3 C15 1.331(7) . ?
N4 C16 1.136(7) . ?
C1 H1 0.9500 . ?
C1 C2 1.386(7) . ?
C2 H2 0.9500 . ?
C2 C3 1.385(8) . ?
C3 H3 0.9500 . ?
C3 C4 1.397(7) . ?
C4 H4 0.9500 . ?
C4 C5 1.394(7) . ?
C5 C6 1.486(6) . ?
C6 C7 1.390(7) . ?
C7 H7 0.9500 . ?
C7 C8 1.399(7) . ?
C8 H8 0.9500 . ?
C8 C9 1.388(8) . ?
C9 H9 0.9500 . ?
C9 C10 1.386(7) . ?
C10 C11 1.485(7) . ?
C11 C12 1.389(6) . ?
C12 H12 0.9500 . ?
C12 C13 1.377(8) . ?
C13 H13 0.9500 . ?
C13 C14 1.390(8) . ?
C14 H14 0.9500 . ?
C14 C15 1.384(7) . ?
C15 H15 0.9500 . ?
C16 C17 1.457(8) . ?
C17 H17A 0.9800 . ?
C17 H17B 0.9800 . ?
C17 H17C 0.9800 . ?
Cu2 N5 2.007(4) . ?
Cu2 N6 1.921(4) . ?
Cu2 N7 2.022(4) . ?
Cu2 N8 1.951(4) . ?
Cl3 O9 1.442(4) . ?
Cl3 O10 1.424(4) . ?
Cl3 O11 1.438(4) . ?
Cl3 O12 1.433(4) . ?
N5 C18 1.336(7) . ?
N5 C22 1.364(6) . ?
N6 C23 1.342(6) . ?
N6 C27 1.314(7) . ?
N7 C28 1.359(6) . ?
N7 C32 1.343(6) . ?
N8 C33 1.135(7) . ?
C18 H18 0.9500 . ?
C18 C19 1.399(7) . ?
C19 H19 0.9500 . ?
C19 C20 1.396(7) . ?
C20 H20 0.9500 . ?
C20 C21 1.381(8) . ?
C21 H21 0.9500 . ?
C21 C22 1.378(7) . ?
C22 C23 1.483(7) . ?
C23 C24 1.394(7) . ?
C24 H24 0.9500 . ?
C24 C25 1.385(8) . ?
C25 H25 0.9500 . ?
C25 C26 1.400(8) . ?
C26 H26 0.9500 . ?
C26 C27 1.391(7) . ?
C27 C28 1.494(6) . ?
C28 C29 1.367(8) . ?
C29 H29 0.9500 . ?
C29 C30 1.395(7) . ?
C30 H30 0.9500 . ?
C30 C31 1.375(8) . ?
C31 H31 0.9500 . ?
C31 C32 1.383(8) . ?
C32 H32 0.9500 . ?
C33 C34 1.450(7) . ?
C34 H34A 0.9800 . ?
C34 H34B 0.9800 . ?
C34 H34C 0.9800 . ?
Cl1 O1 1.450(4) . ?
Cl1 O2 1.439(4) . ?
Cl1 O3 1.438(3) . ?
Cl1 O4 1.441(4) . ?
Cl2 O5 1.434(4) . ?
Cl2 O6 1.450(4) . ?
Cl2 O7 1.433(4) . ?
Cl2 O8 1.437(4) . ?
Cl4 O13 1.432(4) . ?
Cl4 O14 1.438(4) . ?
Cl4 O15 1.459(4) . ?
Cl4 O16 1.432(4) . ?

loop_
_geom_torsion_atom_site_label_1
_geom_torsion_atom_site_label_2
_geom_torsion_atom_site_label_3
_geom_torsion_atom_site_label_4
_geom_torsion
_geom_torsion_site_symmetry_1
_geom_torsion_site_symmetry_2
_geom_torsion_site_symmetry_3
_geom_torsion_site_symmetry_4
_geom_torsion_publ_flag
Cu1 N1 C1 C2 178.7(4) . . . . ?
Cu1 N1 C5 C4 -178.7(4) . . . . ?
Cu1 N1 C5 C6 0.1(5) . . . . ?
Cu1 N2 C6 C5 0.7(5) . . . . ?
Cu1 N2 C6 C7 -178.7(3) . . . . ?
Cu1 N2 C10 C9 179.8(3) . . . . ?
Cu1 N2 C10 C11 1.5(5) . . . . ?
Cu1 N3 C11 C10 -1.8(5) . . . . ?
Cu1 N3 C11 C12 177.7(4) . . . . ?
Cu1 N3 C15 C14 -178.9(3) . . . . ?
N1 C1 C2 C3 0.0(7) . . . . ?
N1 C5 C6 N2 -0.5(6) . . . . ?
N1 C5 C6 C7 178.8(5) . . . . ?
N2 C6 C7 C8 -2.2(7) . . . . ?
N2 C10 C11 N3 0.3(6) . . . . ?
N2 C10 C11 C12 -179.1(4) . . . . ?
N3 C11 C12 C13 1.9(7) . . . . ?
C1 N1 C5 C4 0.6(7) . . . . ?
C1 N1 C5 C6 179.4(4) . . . . ?
C1 C2 C3 C4 0.4(7) . . . . ?
C2 C3 C4 C5 -0.3(7) . . . . ?
C3 C4 C5 N1 -0.3(7) . . . . ?
C3 C4 C5 C6 -178.9(4) . . . . ?
C4 C5 C6 N2 178.3(4) . . . . ?
C4 C5 C6 C7 -2.5(8) . . . . ?
C5 N1 C1 C2 -0.5(7) . . . . ?
C5 C6 C7 C8 178.7(4) . . . . ?
C6 N2 C10 C9 -2.1(7) . . . . ?
C6 N2 C10 C11 179.5(4) . . . . ?
C6 C7 C8 C9 0.0(7) . . . . ?
C7 C8 C9 C10 1.2(7) . . . . ?
C8 C9 C10 N2 -0.1(7) . . . . ?
C8 C9 C10 C11 177.9(4) . . . . ?
C9 C10 C11 N3 -177.9(4) . . . . ?
C9 C10 C11 C12 2.7(8) . . . . ?
C10 N2 C6 C5 -177.4(4) . . . . ?
C10 N2 C6 C7 3.3(7) . . . . ?
C10 C11 C12 C13 -178.7(4) . . . . ?
C11 N3 C15 C14 0.8(7) . . . . ?
C11 C12 C13 C14 -0.6(8) . . . . ?
C12 C13 C14 C15 -0.6(7) . . . . ?
C13 C14 C15 N3 0.5(8) . . . . ?
C15 N3 C11 C10 178.5(4) . . . . ?
C15 N3 C11 C12 -2.1(7) . . . . ?
Cu2 N5 C18 C19 178.4(4) . . . . ?
Cu2 N5 C22 C21 -179.8(4) . . . . ?
Cu2 N5 C22 C23 -1.3(5) . . . . ?
Cu2 N6 C23 C22 1.9(5) . . . . ?
Cu2 N6 C23 C24 179.8(3) . . . . ?
Cu2 N6 C27 C26 -179.8(4) . . . . ?
Cu2 N6 C27 C28 -0.6(5) . . . . ?
Cu2 N7 C28 C27 -2.2(5) . . . . ?
Cu2 N7 C28 C29 178.3(4) . . . . ?
Cu2 N7 C32 C31 -178.0(4) . . . . ?
N5 C18 C19 C20 0.7(8) . . . . ?
N5 C22 C23 N6 -0.4(6) . . . . ?
N5 C22 C23 C24 -178.1(4) . . . . ?
N6 C23 C24 C25 0.4(7) . . . . ?
N6 C27 C28 N7 1.8(6) . . . . ?
N6 C27 C28 C29 -178.6(5) . . . . ?
N7 C28 C29 C30 0.1(7) . . . . ?
C18 N5 C22 C21 -1.0(7) . . . . ?
C18 N5 C22 C23 177.6(4) . . . . ?
C18 C19 C20 C21 0.0(7) . . . . ?
C19 C20 C21 C22 -1.2(8) . . . . ?
C20 C21 C22 N5 1.8(7) . . . . ?
C20 C21 C22 C23 -176.7(4) . . . . ?
C21 C22 C23 N6 178.2(4) . . . . ?
C21 C22 C23 C24 0.5(8) . . . . ?
C22 N5 C18 C19 -0.3(7) . . . . ?
C22 C23 C24 C25 178.0(5) . . . . ?
C23 N6 C27 C26 1.7(7) . . . . ?
C23 N6 C27 C28 -179.0(4) . . . . ?
C23 C24 C25 C26 0.8(7) . . . . ?
C24 C25 C26 C27 -0.8(7) . . . . ?
C25 C26 C27 N6 -0.4(7) . . . . ?
C25 C26 C27 C28 -179.6(4) . . . . ?
C26 C27 C28 N7 -178.9(5) . . . . ?
C26 C27 C28 C29 0.6(8) . . . . ?
C27 N6 C23 C22 -179.6(4) . . . . ?
C27 N6 C23 C24 -1.7(7) . . . . ?
C27 C28 C29 C30 -179.3(4) . . . . ?
C28 N7 C32 C31 0.8(7) . . . . ?
C28 C29 C30 C31 0.4(7) . . . . ?
C29 C30 C31 C32 -0.3(7) . . . . ?
C30 C31 C32 N7 -0.3(7) . . . . ?
C32 N7 C28 C27 178.8(4) . . . . ?
C32 N7 C28 C29 -0.7(7) . . . . ?

loop_
_twin_individual_id
_twin_individual_mass_fraction_refined
1 0.79543
2 0.20457
